data_4518737
loop_
_publ_author_name
'Jin, Seongho'
'Kim, Jinwoo'
'Kim, Dongwook'
'Park, Jung-Woo'
'Chang, Sukbok'

_publ_section_title
;
 Electrolytic C--H Oxygenation via Oxidatively Induced Reductive
 Elimination in Rh Catalysis
;
_journal_name_full 'ACS Catalysis'
_journal_page_first 6590
_journal_page_last 6595
_journal_paper_doi 10.1021/acscatal.1c01670
_journal_year 2021
_chemical_formula_sum 'C27 H33 Cl3 N O2 Rh'
_chemical_formula_weight 612.80
_space_group_crystal_system triclinic
_space_group_IT_number 2
_space_group_name_Hall '-P 1'
_space_group_name_H-M_alt 'P -1'
_atom_sites_solution_hydrogens geom
_audit_creation_method SHELXL-2018/3
_cell_angle_alpha 103.3429(13)
_cell_angle_beta 102.7762(13)
_cell_angle_gamma 103.7690(13)
_cell_formula_units_Z 2
_cell_length_a 8.6935(4)
_cell_length_b 11.1078(4)
_cell_length_c 15.4392(6)
_cell_measurement_reflns_used 9602
_cell_measurement_temperature 173(2)
_cell_measurement_theta_max 28.20
_cell_measurement_theta_min 2.51
_cell_volume 1347.51(10)
_computing_cell_refinement 'Bruker APEXIII'
_computing_data_collection 'Bruker APEXIII'
_computing_data_reduction 'Bruker SAINT'
_computing_molecular_graphics ORTEP
_computing_publication_material CIFTAB
_computing_structure_refinement SHELXL
_computing_structure_solution SHELXS
_diffrn_ambient_temperature 173(2)
_diffrn_measured_fraction_theta_full 0.997
_diffrn_measured_fraction_theta_max 0.997
_diffrn_measurement_device_type 'Bruker PHOTON II'
_diffrn_measurement_method 'phi and omega scans'
_diffrn_radiation_type MoK\a
_diffrn_radiation_wavelength 0.71073
_diffrn_reflns_av_R_equivalents 0.0407
_diffrn_reflns_av_unetI/netI 0.0211
_diffrn_reflns_Laue_measured_fraction_full 0.997
_diffrn_reflns_Laue_measured_fraction_max 0.997
_diffrn_reflns_limit_h_max 11
_diffrn_reflns_limit_h_min -11
_diffrn_reflns_limit_k_max 14
_diffrn_reflns_limit_k_min -14
_diffrn_reflns_limit_l_max 19
_diffrn_reflns_limit_l_min -20
_diffrn_reflns_number 62145
_diffrn_reflns_point_group_measured_fraction_full 0.997
_diffrn_reflns_point_group_measured_fraction_max 0.997
_diffrn_reflns_theta_full 25.242
_diffrn_reflns_theta_max 28.305
_diffrn_reflns_theta_min 2.506
_diffrn_source 'fine-focus sealed tube'
_exptl_absorpt_coefficient_mu 0.956
_exptl_absorpt_correction_T_max 0.7457
_exptl_absorpt_correction_T_min 0.6927
_exptl_absorpt_correction_type multi-scan
_exptl_absorpt_process_details SADABS
_exptl_crystal_colour orange
_exptl_crystal_density_diffrn 1.510
_exptl_crystal_description rod
_exptl_crystal_F_000 628
_exptl_crystal_size_max 0.157
_exptl_crystal_size_mid 0.145
_exptl_crystal_size_min 0.072
_refine_diff_density_max 1.261
_refine_diff_density_min -1.453
_refine_diff_density_rms 0.078
_refine_ls_extinction_method none
_refine_ls_goodness_of_fit_ref 1.130
_refine_ls_hydrogen_treatment constr
_refine_ls_matrix_type full
_refine_ls_number_parameters 315
_refine_ls_number_reflns 6683
_refine_ls_number_restraints 0
_refine_ls_restrained_S_all 1.130
_refine_ls_R_factor_all 0.0412
_refine_ls_R_factor_gt 0.0333
_refine_ls_shift/su_max 0.002
_refine_ls_shift/su_mean 0.000
_refine_ls_structure_factor_coef Fsqd
_refine_ls_weighting_details 'w=1/[\s^2^(Fo^2^)+(0.0172P)^2^+2.1447P] where P=(Fo^2^+2Fc^2^)/3'
_refine_ls_weighting_scheme calc
_refine_ls_wR_factor_gt 0.0701
_refine_ls_wR_factor_ref 0.0748
_reflns_Friedel_coverage 0.000
_reflns_number_gt 5996
_reflns_number_total 6683
_reflns_threshold_expression 'I > 2\s(I)'
_cod_data_source_file cs1c01670_si_002.cif
_cod_data_source_block A20106_002
_cod_depositor_comments
;
The following automatic conversions were performed:

data item '_exptl_absorpt_correction_type' value 'MULTI-SCAN' was
changed to 'multi-scan' in accordance with the
/home/data/users/saulius/crontab/automatic-downloads/rss-feeds/ACS/lib/dictionaries/cif_core.dic
dictionary named 'cif_core.dic' version 2.4.2 last updated on
2011-04-26.

Automatic conversion script
Id: cif_fix_values 7556 2019-12-06 15:28:31Z antanas 
;
_cod_database_code 4518737
_shelx_shelxl_version_number 2018/3
_shelx_space_group_comment
;
The symmetry employed for this shelxl refinement is uniquely defined
by the following loop, which should always be used as a source of
symmetry information in preference to the above space-group names.
They are only intended as comments.
;
_shelx_estimated_absorpt_t_min 0.864
_shelx_estimated_absorpt_t_max 0.934

loop_
_space_group_symop_operation_xyz
'x, y, z'
'-x, -y, -z'

loop_
_atom_site_label
_atom_site_type_symbol
_atom_site_fract_x
_atom_site_fract_y
_atom_site_fract_z
_atom_site_U_iso_or_equiv
_atom_site_adp_type
_atom_site_occupancy
_atom_site_site_symmetry_order
_atom_site_calc_flag
_atom_site_refinement_flags_posn
_atom_site_refinement_flags_adp
_atom_site_refinement_flags_occupancy
_atom_site_disorder_assembly
_atom_site_disorder_group
Rh1 Rh 0.48078(2) 0.61212(2) 0.76754(2) 0.02221(6) Uani 1 1 d . . . . .
N2 N 0.6553(3) 0.6039(2) 0.69380(15) 0.0277(4) Uani 1 1 d . . . . .
C3 C 0.8064(3) 0.6909(3) 0.72110(19) 0.0341(6) Uani 1 1 d . . . . .
H3 H 0.830755 0.769075 0.769678 0.041 Uiso 1 1 calc R U . . .
C4 C 0.9276(4) 0.6694(3) 0.6801(2) 0.0402(7) Uani 1 1 d . . . . .
H4 H 1.035349 0.730324 0.702319 0.048 Uiso 1 1 calc R U . . .
C5 C 0.8909(4) 0.5589(3) 0.6068(2) 0.0442(7) Uani 1 1 d . . . . .
H5 H 0.973021 0.542850 0.578063 0.053 Uiso 1 1 calc R U . . .
C6 C 0.7347(4) 0.4728(3) 0.5760(2) 0.0396(6) Uani 1 1 d . . . . .
H6 H 0.706343 0.398161 0.523943 0.048 Uiso 1 1 calc R U . . .
C7 C 0.6167(3) 0.4949(2) 0.62141(17) 0.0283(5) Uani 1 1 d . . . . .
C8 C 0.4480(3) 0.4092(2) 0.59989(17) 0.0273(5) Uani 1 1 d . . . . .
C9 C 0.3576(3) 0.4471(2) 0.66042(16) 0.0251(5) Uani 1 1 d . . . . .
C10 C 0.1959(3) 0.3704(3) 0.64144(18) 0.0320(5) Uani 1 1 d . . . . .
H10 H 0.130915 0.394833 0.680383 0.038 Uiso 1 1 calc R U . . .
C11 C 0.1274(4) 0.2578(3) 0.56581(19) 0.0366(6) Uani 1 1 d . . . . .
H11 H 0.016804 0.206205 0.554717 0.044 Uiso 1 1 calc R U . . .
C12 C 0.2169(4) 0.2196(2) 0.50663(18) 0.0348(6) Uani 1 1 d . . . . .
C13 C 0.3776(4) 0.2968(3) 0.52353(18) 0.0326(6) Uani 1 1 d . . . . .
H13 H 0.440420 0.273397 0.482974 0.039 Uiso 1 1 calc R U . . .
C14 C 0.1423(4) 0.0982(3) 0.4235(2) 0.0459(7) Uani 1 1 d . . . . .
H14A H 0.224114 0.088444 0.389939 0.069 Uiso 1 1 calc R U . . .
H14B H 0.044310 0.105508 0.381950 0.069 Uiso 1 1 calc R U . . .
H14C H 0.110367 0.022092 0.445086 0.069 Uiso 1 1 calc R U . . .
O15 O 0.3582(2) 0.70614(16) 0.68340(12) 0.0268(4) Uani 1 1 d . . . . .
O16 O 0.5790(2) 0.88288(17) 0.73525(14) 0.0356(4) Uani 1 1 d . . . . .
C17 C 0.4329(3) 0.8243(2) 0.69150(17) 0.0256(5) Uani 1 1 d . . . . .
C18 C 0.3253(3) 0.8946(3) 0.64314(19) 0.0318(5) Uani 1 1 d . . . . .
H18 H 0.210462 0.833548 0.612939 0.038 Uiso 1 1 calc R U . . .
C19 C 0.3927(4) 0.9371(3) 0.5691(2) 0.0464(7) Uani 1 1 d . . . . .
H19A H 0.329348 0.989468 0.543410 0.070 Uiso 1 1 calc R U . . .
H19B H 0.382931 0.860357 0.519194 0.070 Uiso 1 1 calc R U . . .
H19C H 0.509402 0.989012 0.596554 0.070 Uiso 1 1 calc R U . . .
C20 C 0.3185(4) 1.0123(3) 0.7151(2) 0.0453(7) Uani 1 1 d . . . . .
H20A H 0.252655 1.058544 0.683683 0.068 Uiso 1 1 calc R U . . .
H20B H 0.431088 1.070617 0.747608 0.068 Uiso 1 1 calc R U . . .
H20C H 0.267450 0.982930 0.760230 0.068 Uiso 1 1 calc R U . . .
C21 C 0.6357(3) 0.6104(2) 0.89761(16) 0.0275(5) Uani 1 1 d . . . . .
C22 C 0.6228(3) 0.7402(2) 0.91444(17) 0.0298(5) Uani 1 1 d . . . . .
C23 C 0.4539(4) 0.7286(2) 0.89829(17) 0.0310(5) Uani 1 1 d . . . . .
C24 C 0.3589(3) 0.5936(2) 0.87392(17) 0.0279(5) Uani 1 1 d . . . . .
C25 C 0.4744(3) 0.5204(2) 0.87613(16) 0.0264(5) Uani 1 1 d . . . . .
C26 C 0.7944(3) 0.5770(3) 0.9096(2) 0.0391(6) Uani 1 1 d . . . . .
H26A H 0.839380 0.581258 0.974738 0.059 Uiso 1 1 calc R U . . .
H26B H 0.874221 0.638894 0.892623 0.059 Uiso 1 1 calc R U . . .
H26C H 0.773599 0.488926 0.869461 0.059 Uiso 1 1 calc R U . . .
C27 C 0.7629(4) 0.8647(3) 0.9474(2) 0.0438(7) Uani 1 1 d . . . . .
H27A H 0.776275 0.908904 1.012605 0.066 Uiso 1 1 calc R U . . .
H27B H 0.738419 0.920821 0.909189 0.066 Uiso 1 1 calc R U . . .
H27C H 0.865329 0.845532 0.942018 0.066 Uiso 1 1 calc R U . . .
C28 C 0.3793(4) 0.8381(3) 0.9050(2) 0.0431(7) Uani 1 1 d . . . . .
H28A H 0.371707 0.868870 0.968244 0.065 Uiso 1 1 calc R U . . .
H28B H 0.268319 0.807377 0.860563 0.065 Uiso 1 1 calc R U . . .
H28C H 0.449258 0.909454 0.890509 0.065 Uiso 1 1 calc R U . . .
C29 C 0.1781(3) 0.5439(3) 0.8636(2) 0.0379(6) Uani 1 1 d . . . . .
H29A H 0.159196 0.569498 0.924573 0.057 Uiso 1 1 calc R U . . .
H29B H 0.140223 0.448998 0.838521 0.057 Uiso 1 1 calc R U . . .
H29C H 0.116423 0.580806 0.821042 0.057 Uiso 1 1 calc R U . . .
C30 C 0.4354(4) 0.3776(2) 0.8632(2) 0.0344(6) Uani 1 1 d . . . . .
H30A H 0.438989 0.361401 0.923251 0.052 Uiso 1 1 calc R U . . .
H30B H 0.517063 0.345327 0.838188 0.052 Uiso 1 1 calc R U . . .
H30C H 0.324477 0.332530 0.819607 0.052 Uiso 1 1 calc R U . . .
C1C C 0.8133(4) 1.1515(3) 0.7886(2) 0.0357(6) Uani 1 1 d . . . . .
H1C H 0.729747 1.063543 0.758845 0.043 Uiso 1 1 calc R U . . .
Cl2C Cl 1.01155(11) 1.13534(10) 0.80130(8) 0.0642(3) Uani 1 1 d . . . . .
Cl3C Cl 0.77625(12) 1.25156(8) 0.71823(6) 0.0572(2) Uani 1 1 d . . . . .
Cl4C Cl 0.79346(12) 1.21757(9) 0.89955(6) 0.0533(2) Uani 1 1 d . . . . .

loop_
_atom_site_aniso_label
_atom_site_aniso_U_11
_atom_site_aniso_U_22
_atom_site_aniso_U_33
_atom_site_aniso_U_23
_atom_site_aniso_U_13
_atom_site_aniso_U_12
Rh1 0.02321(9) 0.01828(9) 0.02176(9) 0.00534(6) 0.00287(7) 0.00423(6)
N2 0.0261(10) 0.0302(11) 0.0286(11) 0.0118(9) 0.0069(8) 0.0097(9)
C3 0.0288(13) 0.0354(14) 0.0332(14) 0.0141(11) 0.0025(11) 0.0035(11)
C4 0.0285(14) 0.0538(18) 0.0440(16) 0.0279(14) 0.0109(12) 0.0098(13)
C5 0.0437(17) 0.0580(19) 0.0501(18) 0.0303(16) 0.0254(14) 0.0255(15)
C6 0.0489(17) 0.0431(16) 0.0383(15) 0.0161(13) 0.0198(13) 0.0246(14)
C7 0.0340(13) 0.0298(12) 0.0260(12) 0.0128(10) 0.0084(10) 0.0144(10)
C8 0.0355(13) 0.0233(11) 0.0240(11) 0.0086(9) 0.0055(10) 0.0121(10)
C9 0.0312(12) 0.0199(11) 0.0220(11) 0.0069(9) 0.0033(9) 0.0073(9)
C10 0.0312(13) 0.0291(13) 0.0307(13) 0.0066(10) 0.0069(11) 0.0045(10)
C11 0.0361(15) 0.0264(13) 0.0349(14) 0.0081(11) -0.0011(11) -0.0011(11)
C12 0.0472(16) 0.0232(12) 0.0269(13) 0.0051(10) -0.0020(11) 0.0123(11)
C13 0.0434(15) 0.0306(13) 0.0256(12) 0.0067(10) 0.0072(11) 0.0190(12)
C14 0.0559(19) 0.0304(14) 0.0391(16) 0.0013(12) -0.0009(14) 0.0134(13)
O15 0.0257(8) 0.0224(8) 0.0289(9) 0.0096(7) 0.0015(7) 0.0053(7)
O16 0.0275(9) 0.0261(9) 0.0465(11) 0.0151(8) -0.0002(8) 0.0021(7)
C17 0.0271(12) 0.0248(11) 0.0251(11) 0.0092(9) 0.0057(9) 0.0081(9)
C18 0.0268(12) 0.0294(13) 0.0394(14) 0.0147(11) 0.0041(11) 0.0099(10)
C19 0.0548(19) 0.0544(19) 0.0457(17) 0.0301(15) 0.0169(15) 0.0285(16)
C20 0.0452(17) 0.0421(17) 0.0554(19) 0.0137(14) 0.0160(15) 0.0252(14)
C21 0.0296(12) 0.0278(12) 0.0207(11) 0.0080(9) 0.0014(9) 0.0056(10)
C22 0.0363(14) 0.0258(12) 0.0197(11) 0.0041(9) 0.0018(10) 0.0040(10)
C23 0.0460(15) 0.0256(12) 0.0193(11) 0.0037(9) 0.0073(10) 0.0122(11)
C24 0.0307(13) 0.0287(12) 0.0239(12) 0.0070(10) 0.0068(10) 0.0102(10)
C25 0.0303(12) 0.0259(12) 0.0221(11) 0.0098(9) 0.0045(9) 0.0073(10)
C26 0.0287(14) 0.0449(16) 0.0428(16) 0.0199(13) 0.0028(12) 0.0102(12)
C27 0.0510(18) 0.0285(14) 0.0337(15) 0.0034(11) -0.0010(13) -0.0026(12)
C28 0.063(2) 0.0326(15) 0.0379(15) 0.0073(12) 0.0163(14) 0.0236(14)
C29 0.0334(14) 0.0447(16) 0.0393(15) 0.0129(13) 0.0147(12) 0.0147(12)
C30 0.0410(15) 0.0271(13) 0.0365(14) 0.0139(11) 0.0108(12) 0.0093(11)
C1C 0.0353(14) 0.0285(13) 0.0366(14) 0.0056(11) 0.0099(12) 0.0025(11)
Cl2C 0.0391(4) 0.0643(6) 0.0807(7) 0.0058(5) 0.0192(4) 0.0140(4)
Cl3C 0.0710(6) 0.0457(4) 0.0454(4) 0.0203(4) 0.0076(4) 0.0031(4)
Cl4C 0.0711(6) 0.0535(5) 0.0391(4) 0.0118(3) 0.0198(4) 0.0247(4)

loop_
_atom_type_symbol
_atom_type_description
_atom_type_scat_dispersion_real
_atom_type_scat_dispersion_imag
_atom_type_scat_source
C C 0.0033 0.0016 'International Tables Vol C Tables 4.2.6.8 and 6.1.1.4'
H H 0.0000 0.0000 'International Tables Vol C Tables 4.2.6.8 and 6.1.1.4'
N N 0.0061 0.0033 'International Tables Vol C Tables 4.2.6.8 and 6.1.1.4'
O O 0.0106 0.0060 'International Tables Vol C Tables 4.2.6.8 and 6.1.1.4'
Cl Cl 0.1484 0.1585 'International Tables Vol C Tables 4.2.6.8 and 6.1.1.4'
Rh Rh -1.1178 0.9187 'International Tables Vol C Tables 4.2.6.8 and 6.1.1.4'

loop_
_geom_angle_atom_site_label_1
_geom_angle_atom_site_label_2
_geom_angle_atom_site_label_3
_geom_angle
_geom_angle_site_symmetry_1
_geom_angle_site_symmetry_3
_geom_angle_publ_flag
C9 Rh1 N2 78.71(9) . . ?
C9 Rh1 O15 85.61(8) . . ?
N2 Rh1 O15 92.83(7) . . ?
C9 Rh1 C25 95.66(9) . . ?
N2 Rh1 C25 121.22(9) . . ?
O15 Rh1 C25 145.58(9) . . ?
C9 Rh1 C21 122.10(9) . . ?
N2 Rh1 C21 96.38(9) . . ?
O15 Rh1 C21 152.00(8) . . ?
C25 Rh1 C21 38.69(9) . . ?
C9 Rh1 C24 104.50(10) . . ?
N2 Rh1 C24 159.42(9) . . ?
O15 Rh1 C24 107.63(8) . . ?
C25 Rh1 C24 38.74(9) . . ?
C21 Rh1 C24 64.42(10) . . ?
C9 Rh1 C23 140.59(10) . . ?
N2 Rh1 C23 140.51(10) . . ?
O15 Rh1 C23 93.96(8) . . ?
C25 Rh1 C23 63.74(9) . . ?
C21 Rh1 C23 62.68(10) . . ?
C24 Rh1 C23 38.40(9) . . ?
C9 Rh1 C22 158.81(9) . . ?
N2 Rh1 C22 106.58(9) . . ?
O15 Rh1 C22 114.12(8) . . ?
C25 Rh1 C22 63.82(9) . . ?
C21 Rh1 C22 37.89(9) . . ?
C24 Rh1 C22 63.41(10) . . ?
C23 Rh1 C22 36.42(10) . . ?
C3 N2 C7 119.7(2) . . ?
C3 N2 Rh1 123.64(19) . . ?
C7 N2 Rh1 116.13(17) . . ?
N2 C3 C4 121.5(3) . . ?
N2 C3 H3 119.3 . . ?
C4 C3 H3 119.3 . . ?
C5 C4 C3 119.6(3) . . ?
C5 C4 H4 120.2 . . ?
C3 C4 H4 120.2 . . ?
C6 C5 C4 119.1(3) . . ?
C6 C5 H5 120.5 . . ?
C4 C5 H5 120.5 . . ?
C5 C6 C7 119.9(3) . . ?
C5 C6 H6 120.0 . . ?
C7 C6 H6 120.0 . . ?
N2 C7 C6 120.1(3) . . ?
N2 C7 C8 113.5(2) . . ?
C6 C7 C8 126.4(3) . . ?
C13 C8 C9 121.0(2) . . ?
C13 C8 C7 123.2(2) . . ?
C9 C8 C7 115.8(2) . . ?
C10 C9 C8 117.8(2) . . ?
C10 C9 Rh1 126.87(19) . . ?
C8 C9 Rh1 115.36(18) . . ?
C9 C10 C11 120.8(3) . . ?
C9 C10 H10 119.6 . . ?
C11 C10 H10 119.6 . . ?
C12 C11 C10 121.5(3) . . ?
C12 C11 H11 119.2 . . ?
C10 C11 H11 119.2 . . ?
C11 C12 C13 118.3(2) . . ?
C11 C12 C14 121.8(3) . . ?
C13 C12 C14 119.9(3) . . ?
C12 C13 C8 120.5(3) . . ?
C12 C13 H13 119.7 . . ?
C8 C13 H13 119.7 . . ?
C12 C14 H14A 109.5 . . ?
C12 C14 H14B 109.5 . . ?
H14A C14 H14B 109.5 . . ?
C12 C14 H14C 109.5 . . ?
H14A C14 H14C 109.5 . . ?
H14B C14 H14C 109.5 . . ?
C17 O15 Rh1 117.91(15) . . ?
O16 C17 O15 125.2(2) . . ?
O16 C17 C18 119.7(2) . . ?
O15 C17 C18 115.1(2) . . ?
C19 C18 C20 110.2(2) . . ?
C19 C18 C17 110.7(2) . . ?
C20 C18 C17 109.7(2) . . ?
C19 C18 H18 108.7 . . ?
C20 C18 H18 108.7 . . ?
C17 C18 H18 108.7 . . ?
C18 C19 H19A 109.5 . . ?
C18 C19 H19B 109.5 . . ?
H19A C19 H19B 109.5 . . ?
C18 C19 H19C 109.5 . . ?
H19A C19 H19C 109.5 . . ?
H19B C19 H19C 109.5 . . ?
C18 C20 H20A 109.5 . . ?
C18 C20 H20B 109.5 . . ?
H20A C20 H20B 109.5 . . ?
C18 C20 H20C 109.5 . . ?
H20A C20 H20C 109.5 . . ?
H20B C20 H20C 109.5 . . ?
C25 C21 C22 109.1(2) . . ?
C25 C21 C26 125.6(2) . . ?
C22 C21 C26 125.1(2) . . ?
C25 C21 Rh1 70.43(13) . . ?
C22 C21 Rh1 74.86(14) . . ?
C26 C21 Rh1 125.25(19) . . ?
C23 C22 C21 106.8(2) . . ?
C23 C22 C27 126.2(3) . . ?
C21 C22 C27 126.9(3) . . ?
C23 C22 Rh1 70.26(14) . . ?
C21 C22 Rh1 67.25(13) . . ?
C27 C22 Rh1 129.60(19) . . ?
C22 C23 C24 109.7(2) . . ?
C22 C23 C28 126.3(3) . . ?
C24 C23 C28 124.0(3) . . ?
C22 C23 Rh1 73.32(15) . . ?
C24 C23 Rh1 68.51(14) . . ?
C28 C23 Rh1 124.62(18) . . ?
C25 C24 C23 107.1(2) . . ?
C25 C24 C29 126.9(2) . . ?
C23 C24 C29 125.4(2) . . ?
C25 C24 Rh1 70.37(14) . . ?
C23 C24 Rh1 73.09(14) . . ?
C29 C24 Rh1 129.00(18) . . ?
C21 C25 C24 107.3(2) . . ?
C21 C25 C30 126.1(2) . . ?
C24 C25 C30 126.5(2) . . ?
C21 C25 Rh1 70.88(13) . . ?
C24 C25 Rh1 70.88(14) . . ?
C30 C25 Rh1 125.76(18) . . ?
C21 C26 H26A 109.5 . . ?
C21 C26 H26B 109.5 . . ?
H26A C26 H26B 109.5 . . ?
C21 C26 H26C 109.5 . . ?
H26A C26 H26C 109.5 . . ?
H26B C26 H26C 109.5 . . ?
C22 C27 H27A 109.5 . . ?
C22 C27 H27B 109.5 . . ?
H27A C27 H27B 109.5 . . ?
C22 C27 H27C 109.5 . . ?
H27A C27 H27C 109.5 . . ?
H27B C27 H27C 109.5 . . ?
C23 C28 H28A 109.5 . . ?
C23 C28 H28B 109.5 . . ?
H28A C28 H28B 109.5 . . ?
C23 C28 H28C 109.5 . . ?
H28A C28 H28C 109.5 . . ?
H28B C28 H28C 109.5 . . ?
C24 C29 H29A 109.5 . . ?
C24 C29 H29B 109.5 . . ?
H29A C29 H29B 109.5 . . ?
C24 C29 H29C 109.5 . . ?
H29A C29 H29C 109.5 . . ?
H29B C29 H29C 109.5 . . ?
C25 C30 H30A 109.5 . . ?
C25 C30 H30B 109.5 . . ?
H30A C30 H30B 109.5 . . ?
C25 C30 H30C 109.5 . . ?
H30A C30 H30C 109.5 . . ?
H30B C30 H30C 109.5 . . ?
Cl2C C1C Cl3C 111.04(16) . . ?
Cl2C C1C Cl4C 109.11(16) . . ?
Cl3C C1C Cl4C 110.01(16) . . ?
Cl2C C1C H1C 108.9 . . ?
Cl3C C1C H1C 108.9 . . ?
Cl4C C1C H1C 108.9 . . ?

loop_
_geom_bond_atom_site_label_1
_geom_bond_atom_site_label_2
_geom_bond_distance
_geom_bond_site_symmetry_2
_geom_bond_publ_flag
Rh1 C9 2.031(2) . ?
Rh1 N2 2.095(2) . ?
Rh1 O15 2.1113(16) . ?
Rh1 C25 2.157(2) . ?
Rh1 C21 2.163(2) . ?
Rh1 C24 2.164(3) . ?
Rh1 C23 2.225(2) . ?
Rh1 C22 2.265(2) . ?
N2 C3 1.342(3) . ?
N2 C7 1.358(3) . ?
C3 C4 1.382(4) . ?
C3 H3 0.9500 . ?
C4 C5 1.379(5) . ?
C4 H4 0.9500 . ?
C5 C6 1.368(5) . ?
C5 H5 0.9500 . ?
C6 C7 1.401(4) . ?
C6 H6 0.9500 . ?
C7 C8 1.463(4) . ?
C8 C13 1.400(3) . ?
C8 C9 1.403(4) . ?
C9 C10 1.385(4) . ?
C10 C11 1.395(4) . ?
C10 H10 0.9500 . ?
C11 C12 1.383(4) . ?
C11 H11 0.9500 . ?
C12 C13 1.386(4) . ?
C12 C14 1.517(4) . ?
C13 H13 0.9500 . ?
C14 H14A 0.9800 . ?
C14 H14B 0.9800 . ?
C14 H14C 0.9800 . ?
O15 C17 1.281(3) . ?
O16 C17 1.232(3) . ?
C17 C18 1.534(3) . ?
C18 C19 1.513(4) . ?
C18 C20 1.530(4) . ?
C18 H18 1.0000 . ?
C19 H19A 0.9800 . ?
C19 H19B 0.9800 . ?
C19 H19C 0.9800 . ?
C20 H20A 0.9800 . ?
C20 H20B 0.9800 . ?
C20 H20C 0.9800 . ?
C21 C25 1.431(3) . ?
C21 C22 1.441(4) . ?
C21 C26 1.496(4) . ?
C22 C23 1.404(4) . ?
C22 C27 1.501(4) . ?
C23 C24 1.445(4) . ?
C23 C28 1.502(4) . ?
C24 C25 1.433(3) . ?
C24 C29 1.496(4) . ?
C25 C30 1.496(3) . ?
C26 H26A 0.9800 . ?
C26 H26B 0.9800 . ?
C26 H26C 0.9800 . ?
C27 H27A 0.9800 . ?
C27 H27B 0.9800 . ?
C27 H27C 0.9800 . ?
C28 H28A 0.9800 . ?
C28 H28B 0.9800 . ?
C28 H28C 0.9800 . ?
C29 H29A 0.9800 . ?
C29 H29B 0.9800 . ?
C29 H29C 0.9800 . ?
C30 H30A 0.9800 . ?
C30 H30B 0.9800 . ?
C30 H30C 0.9800 . ?
C1C Cl2C 1.748(3) . ?
C1C Cl3C 1.759(3) . ?
C1C Cl4C 1.764(3) . ?
C1C H1C 1.0000 . ?

loop_
_geom_torsion_atom_site_label_1
_geom_torsion_atom_site_label_2
_geom_torsion_atom_site_label_3
_geom_torsion_atom_site_label_4
_geom_torsion
_geom_torsion_site_symmetry_1
_geom_torsion_site_symmetry_2
_geom_torsion_site_symmetry_3
_geom_torsion_site_symmetry_4
_geom_torsion_publ_flag
C7 N2 C3 C4 -3.2(4) . . . . ?
Rh1 N2 C3 C4 168.2(2) . . . . ?
N2 C3 C4 C5 2.9(4) . . . . ?
C3 C4 C5 C6 0.1(4) . . . . ?
C4 C5 C6 C7 -2.6(4) . . . . ?
C3 N2 C7 C6 0.6(4) . . . . ?
Rh1 N2 C7 C6 -171.43(19) . . . . ?
C3 N2 C7 C8 179.8(2) . . . . ?
Rh1 N2 C7 C8 7.8(3) . . . . ?
C5 C6 C7 N2 2.4(4) . . . . ?
C5 C6 C7 C8 -176.8(3) . . . . ?
N2 C7 C8 C13 174.8(2) . . . . ?
C6 C7 C8 C13 -6.0(4) . . . . ?
N2 C7 C8 C9 -4.5(3) . . . . ?
C6 C7 C8 C9 174.7(2) . . . . ?
C13 C8 C9 C10 -0.7(4) . . . . ?
C7 C8 C9 C10 178.5(2) . . . . ?
C13 C8 C9 Rh1 179.69(18) . . . . ?
C7 C8 C9 Rh1 -1.0(3) . . . . ?
C8 C9 C10 C11 1.5(4) . . . . ?
Rh1 C9 C10 C11 -179.0(2) . . . . ?
C9 C10 C11 C12 -0.9(4) . . . . ?
C10 C11 C12 C13 -0.6(4) . . . . ?
C10 C11 C12 C14 -179.2(3) . . . . ?
C11 C12 C13 C8 1.3(4) . . . . ?
C14 C12 C13 C8 180.0(2) . . . . ?
C9 C8 C13 C12 -0.7(4) . . . . ?
C7 C8 C13 C12 -179.9(2) . . . . ?
Rh1 O15 C17 O16 10.1(3) . . . . ?
Rh1 O15 C17 C18 -168.68(16) . . . . ?
O16 C17 C18 C19 62.4(3) . . . . ?
O15 C17 C18 C19 -118.8(3) . . . . ?
O16 C17 C18 C20 -59.5(3) . . . . ?
O15 C17 C18 C20 119.3(3) . . . . ?
C25 C21 C22 C23 -3.2(3) . . . . ?
C26 C21 C22 C23 -177.9(2) . . . . ?
Rh1 C21 C22 C23 59.41(17) . . . . ?
C25 C21 C22 C27 174.1(2) . . . . ?
C26 C21 C22 C27 -0.6(4) . . . . ?
Rh1 C21 C22 C27 -123.3(3) . . . . ?
C25 C21 C22 Rh1 -62.57(16) . . . . ?
C26 C21 C22 Rh1 122.7(3) . . . . ?
C21 C22 C23 C24 1.6(3) . . . . ?
C27 C22 C23 C24 -175.7(2) . . . . ?
Rh1 C22 C23 C24 59.10(17) . . . . ?
C21 C22 C23 C28 -178.5(2) . . . . ?
C27 C22 C23 C28 4.2(4) . . . . ?
Rh1 C22 C23 C28 -121.0(3) . . . . ?
C21 C22 C23 Rh1 -57.50(16) . . . . ?
C27 C22 C23 Rh1 125.2(3) . . . . ?
C22 C23 C24 C25 0.5(3) . . . . ?
C28 C23 C24 C25 -179.3(2) . . . . ?
Rh1 C23 C24 C25 62.57(17) . . . . ?
C22 C23 C24 C29 171.7(2) . . . . ?
C28 C23 C24 C29 -8.1(4) . . . . ?
Rh1 C23 C24 C29 -126.2(3) . . . . ?
C22 C23 C24 Rh1 -62.05(18) . . . . ?
C28 C23 C24 Rh1 118.1(2) . . . . ?
C22 C21 C25 C24 3.5(3) . . . . ?
C26 C21 C25 C24 178.2(2) . . . . ?
Rh1 C21 C25 C24 -61.92(16) . . . . ?
C22 C21 C25 C30 -173.7(2) . . . . ?
C26 C21 C25 C30 0.9(4) . . . . ?
Rh1 C21 C25 C30 120.8(2) . . . . ?
C22 C21 C25 Rh1 65.41(17) . . . . ?
C26 C21 C25 Rh1 -119.9(3) . . . . ?
C23 C24 C25 C21 -2.4(3) . . . . ?
C29 C24 C25 C21 -173.5(2) . . . . ?
Rh1 C24 C25 C21 61.92(16) . . . . ?
C23 C24 C25 C30 174.8(2) . . . . ?
C29 C24 C25 C30 3.7(4) . . . . ?
Rh1 C24 C25 C30 -120.9(3) . . . . ?
C23 C24 C25 Rh1 -64.37(17) . . . . ?
C29 C24 C25 Rh1 124.6(3) . . . . ?
